data_4506207
loop_
_publ_author_name
'Khanna, Shruti'
'Verma, Sandeep'

_publ_section_title
;
 Crystallographic Signatures ofN6-Methoxyadenine Imino Tautomer--Silver
 Complexes
;
_journal_issue 6
_journal_name_full 'Crystal Growth &amp; Design'
_journal_page_first 3025
_journal_paper_doi 10.1021/cg300231r
_journal_volume 12
_journal_year 2012
_chemical_formula_sum 'C26 H28 Ag F6 N10 O3 P'
_chemical_formula_weight 781.42
_chemical_name_systematic
;
 ?
;
_space_group_IT_number 86
_symmetry_cell_setting tetragonal
_symmetry_space_group_name_Hall '-P 4bc'
_symmetry_space_group_name_H-M 'P 42/n :2'
_atom_sites_solution_hydrogens geom
_atom_sites_solution_primary direct
_atom_sites_solution_secondary difmap
_audit_creation_method SHELXL-97
_cell_angle_alpha 90.00
_cell_angle_beta 90.00
_cell_angle_gamma 90.00
_cell_formula_units_Z 8
_cell_length_a 30.163(5)
_cell_length_b 30.163(5)
_cell_length_c 6.574(5)
_cell_measurement_reflns_used 5250
_cell_measurement_temperature 100(2)
_cell_measurement_theta_max 25.0
_cell_measurement_theta_min 4.1
_cell_volume 5981(5)
_computing_structure_refinement 'SHELXL-97 (Sheldrick, 1997)'
_diffrn_ambient_temperature 100(2)
_diffrn_measured_fraction_theta_full 0.994
_diffrn_measured_fraction_theta_max 0.994
_diffrn_radiation_monochromator graphite
_diffrn_radiation_source 'fine-focus sealed tube'
_diffrn_radiation_type MoK\a
_diffrn_radiation_wavelength 0.71073
_diffrn_reflns_av_R_equivalents 0.1342
_diffrn_reflns_av_sigmaI/netI 0.0963
_diffrn_reflns_limit_h_max 35
_diffrn_reflns_limit_h_min -24
_diffrn_reflns_limit_k_max 35
_diffrn_reflns_limit_k_min -35
_diffrn_reflns_limit_l_max 7
_diffrn_reflns_limit_l_min -7
_diffrn_reflns_number 29846
_diffrn_reflns_theta_full 25.00
_diffrn_reflns_theta_max 25.03
_diffrn_reflns_theta_min 4.11
_exptl_absorpt_coefficient_mu 0.814
_exptl_absorpt_correction_T_max 0.8673
_exptl_absorpt_correction_T_min 0.8348
_exptl_absorpt_correction_type psi-scan
_exptl_absorpt_process_details '(North et al., 1968)'
_exptl_crystal_colour brown
_exptl_crystal_density_diffrn 1.736
_exptl_crystal_density_method 'not measured'
_exptl_crystal_description 'needle like'
_exptl_crystal_F_000 3152
_exptl_crystal_size_max 0.23
_exptl_crystal_size_mid 0.20
_exptl_crystal_size_min 0.18
_refine_diff_density_max 1.928
_refine_diff_density_min -0.693
_refine_diff_density_rms 0.149
_refine_ls_extinction_method none
_refine_ls_goodness_of_fit_ref 1.033
_refine_ls_hydrogen_treatment mixed
_refine_ls_matrix_type full
_refine_ls_number_parameters 432
_refine_ls_number_reflns 5250
_refine_ls_number_restraints 3
_refine_ls_restrained_S_all 1.032
_refine_ls_R_factor_all 0.1161
_refine_ls_R_factor_gt 0.0704
_refine_ls_shift/su_max 0.001
_refine_ls_shift/su_mean 0.000
_refine_ls_structure_factor_coef Fsqd
_refine_ls_weighting_details 'calc w=1/[\s^2^(Fo^2^)+(0.1095P)^2^+3.6655P] where P=(Fo^2^+2Fc^2^)/3'
_refine_ls_weighting_scheme calc
_refine_ls_wR_factor_gt 0.1735
_refine_ls_wR_factor_ref 0.2075
_reflns_number_gt 3287
_reflns_number_total 5250
_reflns_threshold_expression >2sigma(I)
_cod_data_source_file cg300231r_si_003.cif
_cod_data_source_block complex5
_cod_depositor_comments
;
The following automatic conversions were performed:

'_symmetry_cell_setting' value 'Tetragonal' changed to 'tetragonal'
according to /home/saulius/struct/CIF-dictionaries/cif_core.dic
dictionary named 'cif_core.dic' version 2.4.1 from
2010-06-29.

'_exptl_absorpt_correction_type' value 'psi scan'
changed to 'psi-scan' according to
/home/saulius/struct/CIF-dictionaries/cif_core.dic dictionary named
'cif_core.dic' version 2.4.1 from 2010-06-29.

Automatic conversion script
Id: cif_fix_values 1891 2012-01-12 08:04:46Z andrius 
;
_cod_original_sg_symbol_H-M 'P 42/n'
_cod_database_code 4506207

loop_
_symmetry_equiv_pos_as_xyz
'x, y, z'
'-x+1/2, -y+1/2, z'
'-y, x+1/2, z+1/2'
'y+1/2, -x, z+1/2'
'-x, -y, -z'
'x-1/2, y-1/2, -z'
'y, -x-1/2, -z-1/2'
'-y-1/2, x, -z-1/2'

loop_
_atom_site_label
_atom_site_type_symbol
_atom_site_fract_x
_atom_site_fract_y
_atom_site_fract_z
_atom_site_U_iso_or_equiv
_atom_site_adp_type
_atom_site_occupancy
_atom_site_symmetry_multiplicity
_atom_site_calc_flag
_atom_site_refinement_flags
C2 C 0.6514(3) 0.0923(2) 1.3383(11) 0.0259(18) Uani 1 1 d .
H2 H 0.6317 0.1040 1.4329 0.031 Uiso 1 1 calc R
C2' C 0.7219(3) -0.0862(2) -0.1056(11) 0.0255(17) Uani 1 1 d .
H2' H 0.7217 -0.0994 -0.2334 0.031 Uiso 1 1 calc R
C4' C 0.7553(2) -0.0646(2) 0.1724(11) 0.0223(17) Uani 1 1 d .
C4 C 0.7182(2) 0.0706(2) 1.2460(11) 0.0227(17) Uani 1 1 d .
C5' C 0.7178(2) -0.0479(2) 0.2615(11) 0.0185(16) Uani 1 1 d .
C5 C 0.7048(2) 0.0563(2) 1.0571(11) 0.0188(16) Uani 1 1 d .
C6' C 0.6759(2) -0.0527(2) 0.1576(10) 0.0177(15) Uani 1 1 d .
C6 C 0.6589(2) 0.0608(2) 1.0051(11) 0.0197(16) Uani 1 1 d .
C8' C 0.7708(2) -0.0381(2) 0.4769(12) 0.0263(18) Uani 1 1 d .
H8' H 0.7864 -0.0303 0.5935 0.032 Uiso 1 1 calc R
C8 C 0.7734(2) 0.0429(2) 1.0708(12) 0.0256(17) Uani 1 1 d .
H8 H 0.8019 0.0337 1.0373 0.031 Uiso 1 1 calc R
C9' C 0.8333(2) -0.0795(2) 0.3055(12) 0.0254(17) Uani 1 1 d .
H9C H 0.8532 -0.0650 0.4005 0.031 Uiso 1 1 calc R
H9D H 0.8457 -0.0766 0.1700 0.031 Uiso 1 1 calc R
C9 C 0.7926(3) 0.0706(2) 1.4265(12) 0.0302(19) Uani 1 1 d .
H9A H 0.8197 0.0539 1.4081 0.036 Uiso 1 1 calc R
H9B H 0.7787 0.0605 1.5513 0.036 Uiso 1 1 calc R
C10' C 0.8288(2) -0.1278(2) 0.3599(11) 0.0205(16) Uani 1 1 d .
C10 C 0.8040(2) 0.1193(3) 1.4481(12) 0.0257(18) Uani 1 1 d .
C11' C 0.8346(2) -0.1603(2) 0.2170(12) 0.0268(18) Uani 1 1 d .
H11' H 0.8439 -0.1527 0.0866 0.032 Uiso 1 1 calc R
C11 C 0.7970(2) 0.1408(3) 1.6318(11) 0.0254(18) Uani 1 1 d .
H11 H 0.7844 0.1254 1.7400 0.031 Uiso 1 1 calc R
C12 C 0.8084(3) 0.1847(3) 1.6553(13) 0.036(2) Uani 1 1 d .
H12 H 0.8038 0.1989 1.7790 0.043 Uiso 1 1 calc R
C12' C 0.8269(3) -0.2045(3) 0.2646(13) 0.034(2) Uani 1 1 d .
H12' H 0.8308 -0.2262 0.1657 0.041 Uiso 1 1 calc R
C13 C 0.8270(3) 0.2077(3) 1.4923(13) 0.032(2) Uani 1 1 d .
H13 H 0.8346 0.2374 1.5068 0.039 Uiso 1 1 calc R
C13' C 0.8138(3) -0.2161(3) 0.4542(13) 0.033(2) Uani 1 1 d .
H13' H 0.8083 -0.2458 0.4840 0.039 Uiso 1 1 calc R
C14 C 0.8343(3) 0.1864(3) 1.3092(13) 0.0331(19) Uani 1 1 d .
H14 H 0.8469 0.2016 1.2002 0.040 Uiso 1 1 calc R
C14' C 0.8085(2) -0.1841(2) 0.6053(13) 0.0295(19) Uani 1 1 d .
H14' H 0.8001 -0.1923 0.7361 0.035 Uiso 1 1 calc R
C15' C 0.8159(2) -0.1401(3) 0.5584(12) 0.0315(19) Uani 1 1 d .
H15' H 0.8123 -0.1185 0.6580 0.038 Uiso 1 1 calc R
C15 C 0.8226(3) 0.1420(3) 1.2905(13) 0.036(2) Uani 1 1 d .
H15 H 0.8276 0.1275 1.1679 0.044 Uiso 1 1 calc R
C16' C 0.5629(2) -0.0384(3) 0.1806(13) 0.036(2) Uani 1 1 d .
H16A H 0.5393 -0.0451 0.0878 0.054 Uiso 1 1 calc R
H16B H 0.5640 -0.0070 0.2037 0.054 Uiso 1 1 calc R
H16C H 0.5578 -0.0534 0.3073 0.054 Uiso 1 1 calc R
C16 C 0.5753(3) 0.0237(2) 0.7026(12) 0.0302(19) Uani 1 1 d .
H16D H 0.5444 0.0308 0.6905 0.045 Uiso 1 1 calc R
H16E H 0.5786 -0.0045 0.7683 0.045 Uiso 1 1 calc R
H16F H 0.5884 0.0225 0.5696 0.045 Uiso 1 1 calc R
N1 N 0.6344(2) 0.0810(2) 1.1569(9) 0.0278(15) Uani 1 1 d .
H1 H 0.6069 0.0865 1.1339 0.033 Uiso 1 1 calc R
N1' N 0.6822(2) -0.07105(18) -0.0343(9) 0.0228(14) Uani 1 1 d .
H1' H 0.6596 -0.0730 -0.1134 0.027 Uiso 1 1 calc R
N3 N 0.6924(2) 0.0887(2) 1.3960(9) 0.0244(14) Uani 1 1 d .
N3' N 0.75996(19) -0.08405(18) -0.0136(9) 0.0220(14) Uani 1 1 d .
N6' N 0.6383(2) -0.0422(2) 0.2371(9) 0.0244(14) Uani 1 1 d .
N6 N 0.64312(19) 0.0460(2) 0.8383(9) 0.0241(15) Uani 1 1 d .
N7 N 0.73933(19) 0.03956(19) 0.9464(9) 0.0237(14) Uani 1 1 d .
N7' N 0.72736(19) -0.03121(18) 0.4500(9) 0.0216(14) Uani 1 1 d .
N9 N 0.76258(19) 0.0614(2) 1.2549(9) 0.0246(15) Uani 1 1 d .
N9' N 0.78893(19) -0.05797(19) 0.3130(9) 0.0210(14) Uani 1 1 d .
O1 O 0.59683(16) 0.05680(17) 0.8197(8) 0.0324(13) Uani 1 1 d .
O2 O 0.60408(16) -0.05289(18) 0.0958(8) 0.0299(13) Uani 1 1 d .
O1W O 0.62721(18) -0.08733(19) -0.3677(8) 0.0295(13) Uani 1 1 d D
F1 F 0.84394(18) -0.0191(2) 0.8174(9) 0.0713(18) Uani 1 1 d .
F2 F 0.9173(2) -0.03379(19) 0.7992(10) 0.081(2) Uani 1 1 d .
F3 F 0.93100(18) 0.03936(19) 0.7758(10) 0.0729(18) Uani 1 1 d .
F4 F 0.85796(19) 0.05338(18) 0.7919(9) 0.0670(17) Uani 1 1 d .
F5 F 0.88952(18) 0.0117(2) 1.0342(8) 0.0662(17) Uani 1 1 d .
F6 F 0.88554(19) 0.00694(19) 0.5557(8) 0.0632(16) Uani 1 1 d .
P1 P 0.88843(6) 0.00901(7) 0.7964(3) 0.0254(5) Uani 1 1 d .
Ag1 Ag 0.685253(18) 0.009685(18) 0.63466(8) 0.0252(2) Uani 1 1 d .
H1W H 0.5999(11) -0.081(3) -0.341(11) 0.05(3) Uiso 1 1 d D
H2W H 0.631(2) -0.075(3) -0.485(6) 0.05(3) Uiso 1 1 d D

loop_
_atom_site_aniso_label
_atom_site_aniso_U_11
_atom_site_aniso_U_22
_atom_site_aniso_U_33
_atom_site_aniso_U_23
_atom_site_aniso_U_13
_atom_site_aniso_U_12
C2 0.033(5) 0.024(4) 0.021(4) 0.004(3) 0.007(3) 0.003(4)
C2' 0.036(5) 0.025(4) 0.016(4) 0.000(3) 0.003(4) -0.004(4)
C4' 0.027(4) 0.017(4) 0.023(4) 0.006(3) 0.001(3) 0.001(3)
C4 0.031(4) 0.014(4) 0.024(4) 0.000(3) -0.001(3) 0.001(3)
C5' 0.022(4) 0.013(4) 0.021(4) 0.003(3) -0.003(3) 0.003(3)
C5 0.022(4) 0.014(4) 0.021(4) -0.001(3) 0.005(3) 0.000(3)
C6' 0.019(4) 0.018(4) 0.016(4) 0.001(3) -0.001(3) -0.002(3)
C6 0.020(4) 0.012(4) 0.027(4) -0.003(3) 0.007(3) 0.002(3)
C8' 0.031(5) 0.025(4) 0.024(4) -0.001(3) -0.001(3) -0.007(4)
C8 0.023(4) 0.026(4) 0.028(4) -0.002(3) 0.011(4) -0.002(3)
C9' 0.020(4) 0.022(4) 0.035(5) 0.003(3) 0.002(3) -0.002(3)
C9 0.030(4) 0.031(4) 0.030(5) 0.001(4) -0.007(4) 0.003(4)
C10' 0.012(4) 0.023(4) 0.027(4) -0.004(3) -0.006(3) 0.000(3)
C10 0.018(4) 0.035(4) 0.024(4) 0.010(4) -0.005(3) -0.007(3)
C11' 0.025(4) 0.029(4) 0.027(4) 0.000(4) -0.003(3) 0.000(4)
C11 0.016(4) 0.036(5) 0.024(4) 0.004(4) 0.008(3) 0.004(3)
C12 0.044(5) 0.029(5) 0.035(5) -0.003(4) 0.001(4) 0.002(4)
C12' 0.035(5) 0.032(5) 0.036(5) -0.014(4) -0.006(4) 0.014(4)
C13 0.030(4) 0.022(4) 0.046(5) 0.004(4) -0.001(4) -0.006(4)
C13' 0.035(5) 0.027(4) 0.037(5) 0.005(4) -0.002(4) 0.003(4)
C14 0.034(5) 0.034(5) 0.030(5) 0.005(4) 0.007(4) -0.006(4)
C14' 0.026(4) 0.026(4) 0.037(5) 0.006(4) 0.001(4) 0.000(3)
C15' 0.027(4) 0.042(5) 0.026(5) -0.007(4) -0.004(4) 0.009(4)
C15 0.031(5) 0.049(5) 0.029(5) -0.014(4) 0.008(4) -0.014(4)
C16' 0.024(4) 0.046(5) 0.037(5) 0.001(4) 0.006(4) 0.005(4)
C16 0.028(4) 0.029(4) 0.034(5) 0.000(4) -0.003(4) 0.000(4)
N1 0.026(4) 0.034(4) 0.024(4) -0.006(3) -0.004(3) 0.004(3)
N1' 0.027(3) 0.020(3) 0.021(4) 0.004(3) -0.005(3) -0.003(3)
N3 0.034(4) 0.026(3) 0.012(3) -0.001(3) 0.000(3) 0.001(3)
N3' 0.022(3) 0.020(3) 0.025(4) 0.003(3) -0.004(3) -0.004(3)
N6' 0.025(4) 0.032(4) 0.017(4) 0.000(3) -0.001(3) -0.002(3)
N6 0.017(3) 0.030(4) 0.025(4) -0.004(3) -0.004(3) 0.005(3)
N7 0.026(4) 0.020(3) 0.025(4) -0.001(3) 0.002(3) 0.003(3)
N7' 0.024(3) 0.017(3) 0.023(4) -0.002(3) 0.000(3) -0.003(3)
N9 0.019(3) 0.033(4) 0.022(4) 0.005(3) -0.002(3) 0.000(3)
N9' 0.022(3) 0.017(3) 0.023(4) 0.000(3) 0.000(3) -0.005(3)
O1 0.020(3) 0.038(3) 0.039(3) -0.007(3) -0.011(2) 0.008(2)
O2 0.018(3) 0.043(3) 0.028(3) -0.001(3) -0.006(2) 0.000(2)
O1W 0.028(3) 0.041(3) 0.020(3) -0.001(3) -0.002(2) 0.005(3)
F1 0.045(3) 0.090(5) 0.079(4) -0.017(4) 0.000(3) -0.025(3)
F2 0.086(4) 0.057(4) 0.100(5) 0.030(3) 0.044(4) 0.040(3)
F3 0.054(4) 0.071(4) 0.094(5) 0.013(4) 0.001(3) -0.020(3)
F4 0.072(4) 0.058(4) 0.070(4) 0.010(3) 0.021(3) 0.022(3)
F5 0.059(4) 0.106(5) 0.034(3) 0.005(3) -0.001(3) 0.009(3)
F6 0.082(4) 0.072(4) 0.036(3) 0.002(3) 0.004(3) 0.018(3)
P1 0.0252(11) 0.0242(11) 0.0269(11) 0.0007(9) 0.0018(9) -0.0027(9)
Ag1 0.0284(4) 0.0249(4) 0.0222(4) -0.0020(2) 0.0023(2) 0.0035(3)

loop_
_atom_type_symbol
_atom_type_description
_atom_type_scat_dispersion_real
_atom_type_scat_dispersion_imag
_atom_type_scat_source
C C 0.0033 0.0016 'International Tables Vol C Tables 4.2.6.8 and 6.1.1.4'
H H 0.0000 0.0000 'International Tables Vol C Tables 4.2.6.8 and 6.1.1.4'
N N 0.0061 0.0033 'International Tables Vol C Tables 4.2.6.8 and 6.1.1.4'
O O 0.0106 0.0060 'International Tables Vol C Tables 4.2.6.8 and 6.1.1.4'
F F 0.0171 0.0103 'International Tables Vol C Tables 4.2.6.8 and 6.1.1.4'
P P 0.1023 0.0942 'International Tables Vol C Tables 4.2.6.8 and 6.1.1.4'
Ag Ag -0.8971 1.1015 'International Tables Vol C Tables 4.2.6.8 and 6.1.1.4'

loop_
_geom_angle_atom_site_label_1
_geom_angle_atom_site_label_2
_geom_angle_atom_site_label_3
_geom_angle
N3 C2 N1 127.1(7)
N3' C2' N1' 126.8(7)
N3' C4' C5' 128.8(7)
N3' C4' N9' 125.8(6)
C5' C4' N9' 105.4(6)
N9 C4 N3 127.3(7)
N9 C4 C5 105.2(6)
N3 C4 C5 127.5(7)
N7' C5' C4' 110.4(6)
N7' C5' C6' 130.5(6)
C4' C5' C6' 119.0(6)
N7 C5 C4 111.9(6)
N7 C5 C6 130.1(7)
C4 C5 C6 118.0(6)
N6' C6' N1' 126.0(6)
N6' C6' C5' 123.7(6)
N1' C6' C5' 110.3(6)
N6 C6 N1 125.0(6)
N6 C6 C5 122.2(6)
N1 C6 C5 112.8(6)
N7' C8' N9' 111.1(6)
N7 C8 N9 113.2(6)
N9' C9' C10' 109.4(6)
N9 C9 C10 113.2(6)
C11' C10' C15' 118.8(7)
C11' C10' C9' 121.2(7)
C15' C10' C9' 119.9(7)
C15 C10 C11 119.3(7)
C15 C10 C9 120.7(7)
C11 C10 C9 120.0(7)
C10' C11' C12' 120.8(7)
C12 C11 C10 120.6(7)
C11 C12 C13 119.5(7)
C13' C12' C11' 120.3(7)
C14 C13 C12 120.2(7)
C12' C13' C14' 120.6(8)
C13 C14 C15 119.0(7)
C15' C14' C13' 119.2(8)
C14' C15' C10' 120.3(7)
C10 C15 C14 121.4(8)
C2 N1 C6 123.2(6)
C2' N1' C6' 124.5(6)
C2 N3 C4 111.3(6)
C2' N3' C4' 110.4(6)
C6' N6' O2 108.5(5)
C6 N6 O1 110.9(5)
C6 N6 Ag1 119.5(5)
O1 N6 Ag1 129.6(4)
C8 N7 C5 103.6(6)
C8' N7' C5' 105.6(6)
C8' N7' Ag1 126.4(5)
C5' N7' Ag1 126.8(5)
C4 N9 C8 106.1(6)
C4 N9 C9 126.5(6)
C8 N9 C9 127.4(6)
C8' N9' C4' 107.4(6)
C8' N9' C9' 125.8(6)
C4' N9' C9' 125.0(6)
C16 O1 N6 109.3(5)
N6' O2 C16' 107.8(5)
F2 P1 F5 91.1(3)
F2 P1 F3 91.6(3)
F5 P1 F3 92.2(3)
F2 P1 F6 90.6(3)
F5 P1 F6 177.9(3)
F3 P1 F6 89.0(3)
F2 P1 F1 91.6(3)
F5 P1 F1 87.6(3)
F3 P1 F1 176.8(3)
F6 P1 F1 91.1(3)
F2 P1 F4 179.3(4)
F5 P1 F4 89.3(3)
F3 P1 F4 88.9(3)
F6 P1 F4 89.0(3)
F1 P1 F4 87.9(3)
N6 Ag1 N7' 175.0(2)

loop_
_geom_bond_atom_site_label_1
_geom_bond_atom_site_label_2
_geom_bond_distance
C2 N3 1.298(9)
C2 N1 1.343(9)
C2' N3' 1.299(9)
C2' N1' 1.364(9)
C4' N3' 1.364(9)
C4' C5' 1.370(9)
C4' N9' 1.386(9)
C4 N9 1.368(9)
C4 N3 1.370(9)
C4 C5 1.374(10)
C5' N7' 1.368(9)
C5' C6' 1.446(9)
C5 N7 1.367(8)
C5 C6 1.432(10)
C6' N6' 1.287(9)
C6' N1' 1.392(8)
C6 N6 1.277(9)
C6 N1 1.384(9)
C8' N7' 1.338(9)
C8' N9' 1.349(9)
C8 N7 1.317(9)
C8 N9 1.372(9)
C9' N9' 1.489(9)
C9' C10' 1.506(10)
C9 N9 1.473(9)
C9 C10 1.515(10)
C10' C11' 1.369(10)
C10' C15' 1.412(10)
C10 C15 1.362(11)
C10 C11 1.387(10)
C11' C12' 1.390(11)
C11 C12 1.378(11)
C12 C13 1.394(11)
C12' C13' 1.354(12)
C13 C14 1.382(11)
C13' C14' 1.396(11)
C14 C15 1.391(11)
C14' C15' 1.380(11)
C16' O2 1.429(8)
C16 O1 1.417(9)
N6' O2 1.426(7)
N6 O1 1.439(7)
N6 Ag1 2.146(6)
N7' Ag1 2.147(6)
F1 P1 1.593(6)
F2 P1 1.557(5)
F3 P1 1.583(5)
F4 P1 1.624(6)
F5 P1 1.565(6)
F6 P1 1.586(6)
